data_7129135
loop_
_publ_author_name
'Huang, Qian-Ming'
'Hu, Chun-Li'
'Yang, Bing-Ping'
'Fang, Zhi'
'Huang, Yu'
'Mao, Jiang-Gao'

_publ_section_title
;
 Ba<sub>2</sub>[FeF<sub>4</sub>(IO<sub>3</sub>)<sub>2</sub>]IO<sub>3</sub>:
 a promising nonlinear optical material achieved by
 chemical-tailoring-induced structure evolution.
;
_journal_issue 87
_journal_name_full 'Chemical communications (Cambridge, England)'
_journal_page_first 11525
_journal_page_last 11528
_journal_paper_doi 10.1039/d1cc04462a
_journal_volume 57
_journal_year 2021
_chemical_formula_moiety 'Ba F4 Fe I O3'
_chemical_formula_sum 'Ba F4 Fe I O3'
_chemical_formula_weight 444.09
_space_group_crystal_system monoclinic
_space_group_IT_number 14
_space_group_name_Hall '-P 2ybc'
_space_group_name_H-M_alt 'P 1 21/c 1'
_atom_sites_solution_primary dual
_audit_creation_date 2020-12-08
_audit_creation_method
;
Olex2 1.2
(compiled 2018.05.29 svn.r3508 for OlexSys, GUI svn.r5506)
;
_audit_update_record
;
2021-04-06 deposited with the CCDC.	2021-10-12 downloaded from the CCDC.
;
_cell_angle_alpha 90
_cell_angle_beta 110.158(13)
_cell_angle_gamma 90
_cell_formula_units_Z 4
_cell_length_a 10.7066(13)
_cell_length_b 7.5896(8)
_cell_length_c 7.8261(8)
_cell_measurement_reflns_used 1196
_cell_measurement_temperature 100.00(11)
_cell_measurement_theta_max 29.5690
_cell_measurement_theta_min 3.8310
_cell_volume 596.99(12)
_computing_cell_refinement 'CrysAlisPro 1.171.39.9f (Rigaku OD, 2015)'
_computing_data_collection 'CrysAlisPro 1.171.39.9f (Rigaku OD, 2015)'
_computing_data_reduction 'CrysAlisPro 1.171.39.9f (Rigaku OD, 2015)'
_computing_molecular_graphics 'Olex2 (Dolomanov et al., 2009)'
_computing_publication_material 'Olex2 (Dolomanov et al., 2009)'
_computing_structure_refinement 'ShelXL (Sheldrick, 2015)'
_computing_structure_solution 'ShelXT (Sheldrick, 2015)'
_diffrn_ambient_environment N~2~
_diffrn_ambient_temperature 100.00(11)
_diffrn_detector 'CCD plate'
_diffrn_detector_area_resol_mean 10.3468
_diffrn_detector_type Atlas
_diffrn_measured_fraction_theta_full 1.000
_diffrn_measured_fraction_theta_max 0.898
_diffrn_measurement_details
;
List of Runs (angles in degrees, time in seconds):

  # Type    Start    End  Width  t~exp~   \w     \q     \k     \f   Frames
#--------------------------------------------------------------------------
  1  \w    -65.00  50.00   1.00    6.67    --   16.28 -38.00-120.00  115
  2  \w    -18.00  96.00   1.00    6.67    --   16.28  57.00  30.00  114
  3  \w    -16.00  11.00   1.00    6.67    --  -16.90 -77.00 150.00   27
;
_diffrn_measurement_device 'four-circle diffractometer'
_diffrn_measurement_device_type 'SuperNova, Dual, Cu at home/near, Atlas'
_diffrn_measurement_method '\w scans'
_diffrn_orient_matrix_type 'CrysAlisPro convention (1999,Acta A55,543-557)'
_diffrn_orient_matrix_UB_11 0.0047322000
_diffrn_orient_matrix_UB_12 -0.0375808000
_diffrn_orient_matrix_UB_13 -0.0805842000
_diffrn_orient_matrix_UB_21 -0.0048397000
_diffrn_orient_matrix_UB_22 0.0853103000
_diffrn_orient_matrix_UB_23 -0.0388099000
_diffrn_orient_matrix_UB_31 0.0702028000
_diffrn_orient_matrix_UB_32 0.0083274000
_diffrn_orient_matrix_UB_33 0.0359355000
_diffrn_radiation_monochromator mirror
_diffrn_radiation_probe x-ray
_diffrn_radiation_type MoK\a
_diffrn_radiation_wavelength 0.71073
_diffrn_reflns_av_R_equivalents 0.0482
_diffrn_reflns_av_unetI/netI 0.0697
_diffrn_reflns_Laue_measured_fraction_full 1.000
_diffrn_reflns_Laue_measured_fraction_max 0.898
_diffrn_reflns_limit_h_max 13
_diffrn_reflns_limit_h_min -14
_diffrn_reflns_limit_k_max 10
_diffrn_reflns_limit_k_min -10
_diffrn_reflns_limit_l_max 10
_diffrn_reflns_limit_l_min -9
_diffrn_reflns_number 3574
_diffrn_reflns_point_group_measured_fraction_full 1.000
_diffrn_reflns_point_group_measured_fraction_max 0.898
_diffrn_reflns_theta_full 25.242
_diffrn_reflns_theta_max 29.617
_diffrn_reflns_theta_min 2.026
_diffrn_source 'micro-focus sealed X-ray tube'
_diffrn_source_type 'SuperNova (Mo) X-ray Source'
_exptl_absorpt_coefficient_mu 14.187
_exptl_absorpt_correction_T_max 0.976
_exptl_absorpt_correction_T_min 0.811
_exptl_absorpt_correction_type gaussian
_exptl_absorpt_process_details
;
CrysAlisPro 1.171.39.9f (Rigaku Oxford Diffraction, 2015)
Numerical absorption correction based on gaussian integration over
			a multifaceted crystal model
Empirical absorption correction using spherical harmonics,
 implemented in SCALE3 ABSPACK scaling algorithm.
;
_exptl_crystal_colour violet
_exptl_crystal_colour_primary violet
_exptl_crystal_density_diffrn 4.941
_exptl_crystal_description plate
_exptl_crystal_F_000 780
_exptl_crystal_size_max 0.096
_exptl_crystal_size_mid 0.048
_exptl_crystal_size_min 0.04
_refine_diff_density_max 1.728
_refine_diff_density_min -1.639
_refine_diff_density_rms 0.407
_refine_ls_extinction_method none
_refine_ls_goodness_of_fit_ref 1.035
_refine_ls_hydrogen_treatment undef
_refine_ls_matrix_type full
_refine_ls_number_parameters 91
_refine_ls_number_reflns 1508
_refine_ls_number_restraints 0
_refine_ls_restrained_S_all 1.035
_refine_ls_R_factor_all 0.0511
_refine_ls_R_factor_gt 0.0380
_refine_ls_shift/su_max 0.000
_refine_ls_shift/su_mean 0.000
_refine_ls_structure_factor_coef Fsqd
_refine_ls_weighting_details 'w=1/[\s^2^(Fo^2^)+(0.0261P)^2^] where P=(Fo^2^+2Fc^2^)/3'
_refine_ls_weighting_scheme calc
_refine_ls_wR_factor_gt 0.0727
_refine_ls_wR_factor_ref 0.0813
_reflns_Friedel_coverage 0.000
_reflns_number_gt 1245
_reflns_number_total 1508
_reflns_threshold_expression 'I > 2\s(I)'
_cod_data_source_file d1cc04462a2.cif
_cod_data_source_block feviolet
_cod_depositor_comments 'Adding full bibliography for 7129135--7129136.cif.'
_cod_database_code 7129135
_shelx_shelxl_version_number 2014/7
_chemical_oxdiff_formula 'Ba Fe I O F'
_shelx_space_group_comment
;
The symmetry employed for this shelxl refinement is uniquely defined
by the following loop, which should always be used as a source of
symmetry information in preference to the above space-group names.
They are only intended as comments.
;
_shelx_estimated_absorpt_t_max 0.601
_shelx_estimated_absorpt_t_min 0.343
_reflns_odcompleteness_completeness 100.00
_reflns_odcompleteness_iscentric 1
_reflns_odcompleteness_theta 27.04
_olex2_refinement_description
;
;
_olex2_submission_special_instructions 'No special instructions were received'
_oxdiff_exptl_absorpt_empirical_details
;
Empirical correction (ABSPACK) includes:
- Absorption correction using spherical harmonics
- Frame scaling
;
_oxdiff_exptl_absorpt_empirical_full_max 2.275
_oxdiff_exptl_absorpt_empirical_full_min 0.318

loop_
_space_group_symop_operation_xyz
'x, y, z'
'-x, y+1/2, -z+1/2'
'-x, -y, -z'
'x, -y-1/2, z-1/2'

loop_
_atom_site_label
_atom_site_type_symbol
_atom_site_fract_x
_atom_site_fract_y
_atom_site_fract_z
_atom_site_U_iso_or_equiv
_atom_site_adp_type
_atom_site_occupancy
_atom_site_site_symmetry_order
_atom_site_calc_flag
_atom_site_refinement_flags_posn
_atom_site_refinement_flags_adp
_atom_site_refinement_flags_occupancy
_atom_site_disorder_assembly
_atom_site_disorder_group
Ba1 Ba 0.88687(4) 1.06685(7) 0.70110(6) 0.00886(14) Uani 1 1 d . . . . .
I1 I 0.54965(5) 0.81603(7) 0.39149(6) 0.00879(15) Uani 1 1 d . . . . .
Fe1 Fe 0.76498(11) 0.51331(17) 0.67313(15) 0.0084(3) Uani 1 1 d . . . . .
F1 F 0.8734(5) 0.4407(6) 0.5333(6) 0.0144(11) Uani 1 1 d . . . . .
F2 F 0.6782(4) 0.2861(6) 0.6227(6) 0.0128(10) Uani 1 1 d . . . . .
F3 F 0.9059(4) 0.3928(6) 0.8671(6) 0.0102(10) Uani 1 1 d . . . . .
F4 F 0.8698(4) 0.7228(6) 0.7280(6) 0.0116(10) Uani 1 1 d . . . . .
O1 O 0.5732(6) 0.8861(8) 0.6198(7) 0.0118(12) Uani 1 1 d . . . . .
O2 O 0.6931(5) 0.9327(7) 0.3731(7) 0.0106(12) Uani 1 1 d . . . . .
O3 O 0.6175(6) 0.6003(7) 0.4644(7) 0.0115(13) Uani 1 1 d . . . . .

loop_
_atom_site_aniso_label
_atom_site_aniso_U_11
_atom_site_aniso_U_22
_atom_site_aniso_U_33
_atom_site_aniso_U_23
_atom_site_aniso_U_13
_atom_site_aniso_U_12
Ba1 0.0110(2) 0.0099(3) 0.0063(2) -0.0001(2) 0.00377(19) 0.0003(2)
I1 0.0108(3) 0.0102(3) 0.0060(2) 0.0003(2) 0.00365(19) -0.0001(2)
Fe1 0.0097(5) 0.0096(6) 0.0066(5) 0.0005(5) 0.0037(4) -0.0003(5)
F1 0.020(3) 0.015(3) 0.010(2) -0.003(2) 0.007(2) 0.000(2)
F2 0.011(2) 0.013(3) 0.013(2) 0.002(2) 0.0025(19) 0.000(2)
F3 0.012(2) 0.015(3) 0.006(2) 0.000(2) 0.0052(18) 0.001(2)
F4 0.013(2) 0.011(3) 0.011(2) 0.001(2) 0.0044(19) -0.005(2)
O1 0.018(3) 0.011(3) 0.005(2) 0.002(2) 0.003(2) 0.003(3)
O2 0.014(3) 0.007(3) 0.013(3) -0.002(2) 0.006(2) -0.004(3)
O3 0.017(3) 0.009(3) 0.010(3) 0.004(3) 0.007(2) 0.003(3)

loop_
_atom_type_symbol
_atom_type_description
_atom_type_scat_dispersion_real
_atom_type_scat_dispersion_imag
_atom_type_scat_source
Ba Ba -0.3244 2.2819 'International Tables Vol C Tables 4.2.6.8 and 6.1.1.4'
F F 0.0171 0.0103 'International Tables Vol C Tables 4.2.6.8 and 6.1.1.4'
Fe Fe 0.3463 0.8444 'International Tables Vol C Tables 4.2.6.8 and 6.1.1.4'
I I -0.4742 1.8119 'International Tables Vol C Tables 4.2.6.8 and 6.1.1.4'
O O 0.0106 0.0060 'International Tables Vol C Tables 4.2.6.8 and 6.1.1.4'

loop_
_exptl_crystal_face_index_h
_exptl_crystal_face_index_k
_exptl_crystal_face_index_l
_exptl_crystal_face_perp_dist
4 -8 5 0.0318
0 -10 3 0.0259
14 1 0 0.0259
4 -10 -1 0.0197
6 -10 -1 0.0189
13 4 1 0.0240
-2 11 1 0.0178
5 -8 -7 0.0259
3 7 6 0.0202
8 7 -8 0.0297
-13 -5 5 0.0323
-14 -1 0 0.0194
9 -7 -7 0.0256
15 1 -3 0.0271
-1 3 -9 0.0391

loop_
_geom_angle_atom_site_label_1
_geom_angle_atom_site_label_2
_geom_angle_atom_site_label_3
_geom_angle
_geom_angle_site_symmetry_1
_geom_angle_site_symmetry_3
_geom_angle_publ_flag
Fe1 Ba1 Fe1 116.69(3) 2_756 1_565 ?
F1 Ba1 Fe1 32.29(9) 1_565 1_565 ?
F1 Ba1 Fe1 33.02(10) 2_756 2_756 ?
F1 Ba1 Fe1 125.06(10) 2_756 1_565 ?
F1 Ba1 Fe1 86.51(11) 4_576 1_565 ?
F1 Ba1 Fe1 96.52(9) 1_565 2_756 ?
F1 Ba1 Fe1 97.63(10) 4_576 2_756 ?
F1 Ba1 F1 115.04(11) 4_576 1_565 ?
F1 Ba1 F1 120.85(11) 2_756 1_565 ?
F1 Ba1 F1 67.55(17) 4_576 2_756 ?
F1 Ba1 F2 85.15(14) 4_576 1_565 ?
F1 Ba1 F3 119.54(14) 4_576 2_756 ?
F1 Ba1 F3 174.63(15) 4_576 4_575 ?
F1 Ba1 F3 65.15(14) 4_576 1_565 ?
F1 Ba1 F4 100.36(14) 4_576 2_756 ?
F1 Ba1 O2 136.28(15) 2_756 . ?
F1 Ba1 O2 126.96(15) 4_576 . ?
F2 Ba1 Fe1 148.25(10) 1_565 2_756 ?
F2 Ba1 Fe1 31.64(10) 1_565 1_565 ?
F2 Ba1 F1 147.55(14) 1_565 2_756 ?
F2 Ba1 F1 54.78(14) 1_565 1_565 ?
F2 Ba1 F3 92.45(14) 1_565 4_575 ?
F2 Ba1 F3 154.90(14) 1_565 2_756 ?
F2 Ba1 F3 58.25(13) 1_565 1_565 ?
F2 Ba1 F4 115.95(14) 1_565 2_756 ?
F2 Ba1 O2 74.18(15) 1_565 . ?
F3 Ba1 Fe1 33.52(9) 2_756 2_756 ?
F3 Ba1 Fe1 136.72(10) 2_756 1_565 ?
F3 Ba1 Fe1 94.14(9) 1_565 2_756 ?
F3 Ba1 Fe1 81.90(9) 4_575 2_756 ?
F3 Ba1 Fe1 88.92(10) 4_575 1_565 ?
F3 Ba1 Fe1 32.49(9) 1_565 1_565 ?
F3 Ba1 F1 59.82(14) 4_575 1_565 ?
F3 Ba1 F1 50.80(13) 1_565 1_565 ?
F3 Ba1 F1 113.14(14) 4_575 2_756 ?
F3 Ba1 F1 106.01(14) 2_756 1_565 ?
F3 Ba1 F1 53.50(13) 2_756 2_756 ?
F3 Ba1 F1 93.19(13) 1_565 2_756 ?
F3 Ba1 F3 125.35(10) 1_565 2_756 ?
F3 Ba1 F3 109.52(9) 4_575 1_565 ?
F3 Ba1 F3 62.56(16) 4_575 2_756 ?
F3 Ba1 F4 76.36(13) 4_575 2_756 ?
F3 Ba1 O2 56.56(15) 4_575 . ?
F3 Ba1 O2 130.49(14) 1_565 . ?
F3 Ba1 O2 92.19(14) 2_756 . ?
F4 Ba1 Fe1 154.50(10) . 1_565 ?
F4 Ba1 Fe1 87.68(10) . 2_756 ?
F4 Ba1 Fe1 84.57(10) 2_756 1_565 ?
F4 Ba1 Fe1 32.34(10) 2_756 2_756 ?
F4 Ba1 F1 66.02(13) 2_756 1_565 ?
F4 Ba1 F1 160.94(13) . 1_565 ?
F4 Ba1 F1 71.27(14) . 2_756 ?
F4 Ba1 F1 82.61(14) . 4_576 ?
F4 Ba1 F1 56.18(14) 2_756 2_756 ?
F4 Ba1 F2 123.96(14) . 1_565 ?
F4 Ba1 F3 68.10(14) . 2_756 ?
F4 Ba1 F3 147.68(14) . 1_565 ?
F4 Ba1 F3 102.69(14) . 4_575 ?
F4 Ba1 F3 66.91(13) 2_756 1_565 ?
F4 Ba1 F3 58.61(14) 2_756 2_756 ?
F4 Ba1 F4 120.02(12) . 2_756 ?
F4 Ba1 O2 70.80(14) . . ?
F4 Ba1 O2 132.65(15) 2_756 . ?
O2 Ba1 Fe1 98.27(11) . 1_565 ?
O2 Ba1 Fe1 125.11(12) . 2_756 ?
O2 Ba1 F1 91.83(14) . 1_565 ?
O1 I1 O2 95.9(3) . . ?
O1 I1 O3 92.9(3) . . ?
O3 I1 O2 102.0(2) . . ?
Ba1 Fe1 Ba1 76.50(2) 2_746 1_545 ?
F1 Fe1 Ba1 53.71(14) . 2_746 ?
F1 Fe1 Ba1 59.40(15) . 1_545 ?
F1 Fe1 F2 88.3(2) . . ?
F1 Fe1 F3 81.56(19) . . ?
F1 Fe1 O2 165.1(2) . 4_576 ?
F1 Fe1 O3 95.3(2) . . ?
F2 Fe1 Ba1 46.68(14) . 1_545 ?
F2 Fe1 Ba1 123.08(14) . 2_746 ?
F2 Fe1 F3 86.0(2) . . ?
F2 Fe1 O2 93.1(2) . 4_576 ?
F2 Fe1 O3 86.4(2) . . ?
F3 Fe1 Ba1 49.40(14) . 1_545 ?
F3 Fe1 Ba1 51.80(14) . 2_746 ?
F3 Fe1 O2 83.7(2) . 4_576 ?
F4 Fe1 Ba1 50.19(14) . 2_746 ?
F4 Fe1 Ba1 126.61(15) . 1_545 ?
F4 Fe1 F1 86.8(2) . . ?
F4 Fe1 F2 173.3(2) . . ?
F4 Fe1 F3 88.8(2) . . ?
F4 Fe1 O2 90.5(2) . 4_576 ?
F4 Fe1 O3 98.6(2) . . ?
O2 Fe1 Ba1 111.81(16) 4_576 1_545 ?
O2 Fe1 Ba1 114.18(16) 4_576 2_746 ?
O3 Fe1 Ba1 131.63(18) . 2_746 ?
O3 Fe1 Ba1 122.60(17) . 1_545 ?
O3 Fe1 F3 171.9(2) . . ?
O3 Fe1 O2 99.6(2) . 4_576 ?
Ba1 F1 Ba1 95.70(13) 2_746 1_545 ?
Ba1 F1 Ba1 112.44(17) 4_575 2_746 ?
Ba1 F1 Ba1 112.56(16) 4_575 1_545 ?
Fe1 F1 Ba1 143.9(2) . 4_575 ?
Fe1 F1 Ba1 88.31(17) . 1_545 ?
Fe1 F1 Ba1 93.27(17) . 2_746 ?
Fe1 F2 Ba1 101.68(18) . 1_545 ?
Ba1 F3 Ba1 122.41(17) 4_576 1_545 ?
Ba1 F3 Ba1 105.55(15) 1_545 2_746 ?
Ba1 F3 Ba1 117.44(16) 4_576 2_746 ?
Fe1 F3 Ba1 94.68(17) . 2_746 ?
Fe1 F3 Ba1 113.66(19) . 4_576 ?
Fe1 F3 Ba1 98.11(17) . 1_545 ?
Ba1 F4 Ba1 110.95(16) . 2_746 ?
Fe1 F4 Ba1 149.4(2) . . ?
Fe1 F4 Ba1 97.47(19) . 2_746 ?
I1 O2 Ba1 118.0(2) . . ?
I1 O2 Fe1 136.1(3) . 4_575 ?
Fe1 O2 Ba1 105.7(2) 4_575 . ?
I1 O3 Fe1 133.9(3) . . ?

loop_
_geom_bond_atom_site_label_1
_geom_bond_atom_site_label_2
_geom_bond_distance
_geom_bond_site_symmetry_2
_geom_bond_publ_flag
Ba1 Fe1 3.5355(13) 2_756 ?
Ba1 Fe1 3.6106(14) 1_565 ?
Ba1 F1 2.654(5) 4_576 ?
Ba1 F1 3.109(5) 1_565 ?
Ba1 F1 2.854(5) 2_756 ?
Ba1 F2 2.682(5) 1_565 ?
Ba1 F3 2.787(5) 2_756 ?
Ba1 F3 2.769(5) 1_565 ?
Ba1 F3 2.708(4) 4_575 ?
Ba1 F4 2.631(5) . ?
Ba1 F4 2.739(5) 2_756 ?
Ba1 O2 2.874(5) . ?
I1 O1 1.797(5) . ?
I1 O2 1.821(6) . ?
I1 O3 1.802(6) . ?
Fe1 Ba1 3.6106(14) 1_545 ?
Fe1 Ba1 3.5355(13) 2_746 ?
Fe1 F1 1.930(5) . ?
Fe1 F2 1.934(5) . ?
Fe1 F3 1.959(4) . ?
Fe1 F4 1.908(5) . ?
Fe1 O2 2.009(6) 4_576 ?
Fe1 O3 1.955(5) . ?
F1 Ba1 2.654(5) 4_575 ?
F1 Ba1 3.109(5) 1_545 ?
F1 Ba1 2.854(5) 2_746 ?
F2 Ba1 2.682(5) 1_545 ?
F3 Ba1 2.708(4) 4_576 ?
F3 Ba1 2.769(5) 1_545 ?
F3 Ba1 2.787(5) 2_746 ?
F4 Ba1 2.739(5) 2_746 ?
O2 Fe1 2.009(6) 4_575 ?

loop_
_exptl_oxdiff_crystal_face_indexfrac_h
_exptl_oxdiff_crystal_face_indexfrac_k
_exptl_oxdiff_crystal_face_indexfrac_l
_exptl_oxdiff_crystal_face_x
_exptl_oxdiff_crystal_face_y
_exptl_oxdiff_crystal_face_z
3.8413 -7.9831 5.4158 -0.1182 -0.9098 0.3978
-0.2071 -10.3732 2.5541 0.1830 -0.9831 -0.0091
13.9503 0.8603 0.3740 0.0035 -0.0086 1.0000
3.8572 -10.3244 -0.8202 0.4724 -0.8676 0.1553
6.2602 -9.6767 -0.7182 0.4512 -0.8280 0.3331
12.6202 4.3825 0.6211 -0.1550 0.2887 0.9448
-1.5827 10.6108 0.8886 -0.4779 0.8784 0.0092
5.3652 -7.9793 -7.1534 0.9017 -0.4291 0.0531
2.7470 7.4979 6.4467 -0.7883 0.3762 0.4870
8.4004 6.8299 -7.6348 0.3983 0.8383 0.3722
-13.1723 -5.0050 4.7849 -0.2598 -0.5489 -0.7945
-13.9156 -1.0540 -0.3970 0.0057 -0.0072 -1.0000
8.9047 -7.2987 -6.6681 0.8538 -0.4070 0.3247
14.9459 1.1637 -2.8332 0.2553 0.1369 0.9571
-1.3385 3.4045 -9.4605 0.6281 0.6641 -0.4056
